data_2221672
loop_
_publ_author_name
'Sridharan, Makuteswaran'
'Rajendra Prasad, Karnam J.'
'Zeller, Matthias'

_publ_section_title 9-Chloro-1-methyl-7-phenyl-5,6-dihydro-13<i>H</i>-indolo[3,2-<i>c</i>]acridine
_journal_coeditor_code FL2247
_journal_issue 5
_journal_name_full 'Acta Crystallographica Section E'
_journal_page_first o1064
_journal_paper_doi 10.1107/S1600536809013737
_journal_volume 65
_journal_year 2009
_chemical_formula_iupac 'C26 H19 Cl N2'
_chemical_formula_moiety 'C26 H19 Cl N2'
_chemical_formula_sum 'C26 H19 Cl N2'
_chemical_formula_weight 394.88
_chemical_name_systematic 9-Chloro-1-methyl-7-phenyl-5,6-dihydro-13<i>H</i>-indolo[3,2-<i>c</i>]acridine
_space_group_IT_number 2
_symmetry_cell_setting triclinic
_symmetry_space_group_name_Hall '-P 1'
_symmetry_space_group_name_H-M 'P -1'
_atom_sites_solution_hydrogens geom
_atom_sites_solution_primary direct
_atom_sites_solution_secondary difmap
_audit_creation_method SHELXL97
_cell_angle_alpha 76.459(7)
_cell_angle_beta 80.279(7)
_cell_angle_gamma 81.754(7)
_cell_formula_units_Z 2
_cell_length_a 9.981(4)
_cell_length_b 10.057(4)
_cell_length_c 10.281(4)
_cell_measurement_reflns_used 417
_cell_measurement_temperature 293(2)
_cell_measurement_theta_max 30.31
_cell_measurement_theta_min 2.60
_cell_volume 983.1(7)
_computing_cell_refinement 'APEX2 (Bruker, 2008)'
_computing_data_collection 'APEX2 (Bruker, 2008)'
_computing_data_reduction 'APEX2 (Bruker, 2008)'
_computing_molecular_graphics 'SHELXTL (Sheldrick, 2008)'
_computing_publication_material
;
SHELXTL (Sheldrick, 2008) and Mercury (Macrae <i>et al.</i>,
2008)
;
_computing_structure_refinement 'SHELXTL (Sheldrick, 2008)'
_computing_structure_solution 'SHELXTL (Sheldrick, 2008)'
_diffrn_ambient_temperature 293(2)
_diffrn_measured_fraction_theta_full 0.992
_diffrn_measured_fraction_theta_max 0.992
_diffrn_measurement_device_type 'Bruker SMART APEX CCD'
_diffrn_measurement_method \w
_diffrn_radiation_monochromator graphite
_diffrn_radiation_source 'fine-focus sealed tube'
_diffrn_radiation_type MoK\a
_diffrn_radiation_wavelength 0.71073
_diffrn_reflns_av_R_equivalents 0.0383
_diffrn_reflns_av_sigmaI/netI 0.0640
_diffrn_reflns_limit_h_max 13
_diffrn_reflns_limit_h_min -13
_diffrn_reflns_limit_k_max 13
_diffrn_reflns_limit_k_min -13
_diffrn_reflns_limit_l_max 13
_diffrn_reflns_limit_l_min -13
_diffrn_reflns_number 10234
_diffrn_reflns_theta_full 28.28
_diffrn_reflns_theta_max 28.28
_diffrn_reflns_theta_min 2.06
_diffrn_standards_number 0
_exptl_absorpt_coefficient_mu 0.209
_exptl_absorpt_correction_T_max 0.975
_exptl_absorpt_correction_T_min 0.851
_exptl_absorpt_correction_type multi-scan
_exptl_absorpt_process_details '(APEX2; Bruker, 2008)'
_exptl_crystal_colour yellow
_exptl_crystal_density_diffrn 1.334
_exptl_crystal_density_method 'not measured'
_exptl_crystal_description needle
_exptl_crystal_F_000 412
_exptl_crystal_size_max 0.55
_exptl_crystal_size_mid 0.20
_exptl_crystal_size_min 0.12
_refine_diff_density_max 0.174
_refine_diff_density_min -0.238
_refine_ls_extinction_method none
_refine_ls_goodness_of_fit_ref 1.024
_refine_ls_hydrogen_treatment constr
_refine_ls_matrix_type full
_refine_ls_number_parameters 263
_refine_ls_number_reflns 4857
_refine_ls_number_restraints 0
_refine_ls_restrained_S_all 1.024
_refine_ls_R_factor_all 0.1055
_refine_ls_R_factor_gt 0.0530
_refine_ls_shift/su_max 0.001
_refine_ls_shift/su_mean 0.000
_refine_ls_structure_factor_coef Fsqd
_refine_ls_weighting_details 'calc w = 1/[\s^2^(Fo^2^)+(0.0406P)^2^+0.0904P] where P=(Fo^2^+2Fc^2^)/3'
_refine_ls_weighting_scheme calc
_refine_ls_wR_factor_gt 0.1008
_refine_ls_wR_factor_ref 0.1241
_reflns_number_gt 2826
_reflns_number_total 4857
_reflns_threshold_expression I>2\s(I)
_cod_data_source_file fl2247.cif
_cod_data_source_block I
_cod_database_code 2221672
_cod_database_fobs_code 2221672

loop_
_symmetry_equiv_pos_as_xyz
'x, y, z'
'-x, -y, -z'

loop_
_atom_site_type_symbol
_atom_site_label
_atom_site_fract_x
_atom_site_fract_y
_atom_site_fract_z
_atom_site_U_iso_or_equiv
_atom_site_adp_type
_atom_site_calc_flag
_atom_site_refinement_flags
_atom_site_occupancy
_atom_site_disorder_assembly
_atom_site_disorder_group
C C1 1.0539(2) 0.6878(2) 0.9185(2) 0.0377(5) Uani d . 1 . .
C C2 1.1590(2) 0.6123(2) 0.8474(2) 0.0483(6) Uani d . 1 . .
H H2 1.1628 0.6231 0.7546 0.058 Uiso calc R 1 . .
C C3 1.2550(2) 0.5237(2) 0.9125(2) 0.0499(6) Uani d . 1 . .
H H3 1.3237 0.4741 0.8645 0.060 Uiso calc R 1 . .
C C4 1.2495(2) 0.5079(2) 1.0516(2) 0.0433(5) Uani d . 1 . .
C C5 1.1507(2) 0.5793(2) 1.1249(2) 0.0401(5) Uani d . 1 . .
H H5 1.1498 0.5674 1.2175 0.048 Uiso calc R 1 . .
C C6 1.04930(19) 0.6717(2) 1.05958(19) 0.0360(5) Uani d . 1 . .
C C7 0.9424(2) 0.7498(2) 1.12968(19) 0.0366(5) Uani d . 1 . .
C C8 0.8504(2) 0.8392(2) 1.0570(2) 0.0384(5) Uani d . 1 . .
C C9 0.7306(2) 0.9240(2) 1.1197(2) 0.0481(6) Uani d . 1 . .
H H9A 0.7504 0.9349 1.2056 0.058 Uiso calc R 1 . .
H H9B 0.6509 0.8741 1.1379 0.058 Uiso calc R 1 . .
C C10 0.6961(2) 1.0667(2) 1.0325(2) 0.0481(6) Uani d . 1 . .
H H10A 0.6064 1.1058 1.0675 0.058 Uiso calc R 1 . .
H H10B 0.7625 1.1270 1.0357 0.058 Uiso calc R 1 . .
C C11 0.6973(2) 1.0559(2) 0.8900(2) 0.0399(5) Uani d . 1 . .
C C12 0.6403(2) 1.1467(2) 0.7787(2) 0.0406(5) Uani d . 1 . .
C C13 0.5656(2) 1.2770(2) 0.7608(2) 0.0509(6) Uani d . 1 . .
H H13 0.5405 1.3216 0.8323 0.061 Uiso calc R 1 . .
C C14 0.5304(2) 1.3371(3) 0.6356(3) 0.0607(7) Uani d . 1 . .
H H14 0.4825 1.4245 0.6219 0.073 Uiso calc R 1 . .
C C15 0.5649(2) 1.2703(3) 0.5283(3) 0.0606(7) Uani d . 1 . .
H H15 0.5364 1.3135 0.4457 0.073 Uiso calc R 1 . .
C C16 0.6396(2) 1.1428(2) 0.5396(2) 0.0496(6) Uani d . 1 . .
C C17 0.6786(2) 1.0840(2) 0.6669(2) 0.0412(5) Uani d . 1 . .
C C18 0.7711(2) 0.9486(2) 0.8411(2) 0.0388(5) Uani d . 1 . .
C C19 0.8654(2) 0.8472(2) 0.91467(19) 0.0370(5) Uani d . 1 . .
C C20 0.6795(3) 1.0715(3) 0.4238(2) 0.0692(8) Uani d . 1 . .
H H20A 0.6358 1.1226 0.3482 0.104 Uiso calc R 1 . .
H H20B 0.6512 0.9805 0.4503 0.104 Uiso calc R 1 . .
H H20C 0.7769 1.0657 0.3987 0.104 Uiso calc R 1 . .
C C21 0.9294(2) 0.7292(2) 1.27990(19) 0.0373(5) Uani d . 1 . .
C C22 0.8344(2) 0.6490(3) 1.3624(2) 0.0557(6) Uani d . 1 . .
H H22 0.7773 0.6089 1.3236 0.067 Uiso calc R 1 . .
C C23 0.8222(3) 0.6269(3) 1.5009(2) 0.0594(7) Uani d . 1 . .
H H23 0.7574 0.5723 1.5548 0.071 Uiso calc R 1 . .
C C24 0.9056(2) 0.6854(2) 1.5591(2) 0.0493(6) Uani d . 1 . .
H H24 0.8983 0.6703 1.6527 0.059 Uiso calc R 1 . .
C C25 0.9988(3) 0.7656(3) 1.4794(2) 0.0608(7) Uani d . 1 . .
H H25 1.0548 0.8065 1.5188 0.073 Uiso calc R 1 . .
C C26 1.0116(2) 0.7874(3) 1.3397(2) 0.0575(7) Uani d . 1 . .
H H26 1.0767 0.8420 1.2864 0.069 Uiso calc R 1 . .
Cl Cl2 1.37259(6) 0.39220(7) 1.13247(6) 0.0601(2) Uani d . 1 . .
N N1 0.96084(17) 0.77544(17) 0.84684(16) 0.0407(4) Uani d . 1 . .
N N2 0.75957(17) 0.96338(17) 0.70665(17) 0.0433(4) Uani d . 1 . .
H H2A 0.7966 0.9069 0.6563 0.052 Uiso calc R 1 . .

loop_
_atom_site_aniso_label
_atom_site_aniso_U_11
_atom_site_aniso_U_22
_atom_site_aniso_U_33
_atom_site_aniso_U_12
_atom_site_aniso_U_13
_atom_site_aniso_U_23
C1 0.0383(11) 0.0386(12) 0.0376(11) -0.0026(9) -0.0047(9) -0.0122(9)
C2 0.0522(13) 0.0554(15) 0.0375(12) 0.0053(11) -0.0065(10) -0.0170(11)
C3 0.0457(13) 0.0552(15) 0.0493(13) 0.0090(11) -0.0070(10) -0.0208(12)
C4 0.0414(12) 0.0400(12) 0.0476(13) 0.0002(10) -0.0110(10) -0.0069(10)
C5 0.0420(12) 0.0422(13) 0.0352(11) -0.0035(10) -0.0069(9) -0.0059(10)
C6 0.0382(11) 0.0361(11) 0.0348(11) -0.0046(9) -0.0044(9) -0.0098(9)
C7 0.0406(11) 0.0359(12) 0.0335(10) -0.0060(9) -0.0032(9) -0.0084(9)
C8 0.0400(11) 0.0383(12) 0.0363(11) -0.0038(9) -0.0015(9) -0.0098(9)
C9 0.0495(13) 0.0506(14) 0.0398(12) 0.0051(11) -0.0006(10) -0.0109(11)
C10 0.0538(14) 0.0446(14) 0.0448(13) 0.0035(11) -0.0038(10) -0.0147(11)
C11 0.0397(11) 0.0359(12) 0.0427(12) -0.0005(9) -0.0038(9) -0.0094(10)
C12 0.0360(11) 0.0391(12) 0.0455(12) -0.0003(10) -0.0040(9) -0.0105(10)
C13 0.0504(14) 0.0418(13) 0.0583(15) 0.0047(11) -0.0051(11) -0.0139(12)
C14 0.0621(16) 0.0425(14) 0.0703(17) 0.0089(12) -0.0152(13) -0.0026(13)
C15 0.0665(16) 0.0538(16) 0.0576(15) 0.0043(13) -0.0236(13) -0.0002(13)
C16 0.0544(14) 0.0459(14) 0.0491(14) -0.0024(11) -0.0170(11) -0.0064(11)
C17 0.0403(12) 0.0358(12) 0.0474(13) -0.0007(10) -0.0109(9) -0.0076(10)
C18 0.0438(12) 0.0377(12) 0.0352(11) -0.0016(10) -0.0073(9) -0.0090(9)
C19 0.0402(11) 0.0356(12) 0.0361(11) -0.0023(9) -0.0048(9) -0.0106(9)
C20 0.090(2) 0.0684(18) 0.0523(15) 0.0027(15) -0.0249(14) -0.0146(14)
C21 0.0389(11) 0.0392(12) 0.0330(11) -0.0012(10) -0.0040(9) -0.0089(9)
C22 0.0668(16) 0.0670(17) 0.0387(13) -0.0280(14) -0.0050(11) -0.0115(12)
C23 0.0729(17) 0.0674(17) 0.0386(13) -0.0267(14) 0.0006(12) -0.0069(12)
C24 0.0595(15) 0.0525(14) 0.0338(11) 0.0004(12) -0.0067(10) -0.0087(11)
C25 0.0627(16) 0.0808(19) 0.0467(14) -0.0232(15) -0.0142(12) -0.0151(13)
C26 0.0587(15) 0.0747(18) 0.0430(13) -0.0280(14) -0.0049(11) -0.0096(13)
Cl2 0.0529(4) 0.0598(4) 0.0614(4) 0.0131(3) -0.0138(3) -0.0083(3)
N1 0.0444(10) 0.0417(10) 0.0368(9) 0.0045(8) -0.0088(8) -0.0134(8)
N2 0.0524(11) 0.0383(10) 0.0408(10) 0.0047(9) -0.0107(8) -0.0148(8)

loop_
_atom_type_symbol
_atom_type_description
_atom_type_scat_dispersion_real
_atom_type_scat_dispersion_imag
_atom_type_scat_source
C C 0.0033 0.0016 'International Tables Vol C Tables 4.2.6.8 and 6.1.1.4'
H H 0.0000 0.0000 'International Tables Vol C Tables 4.2.6.8 and 6.1.1.4'
N N 0.0061 0.0033 'International Tables Vol C Tables 4.2.6.8 and 6.1.1.4'
O O 0.0106 0.0060 'International Tables Vol C Tables 4.2.6.8 and 6.1.1.4'
Cl Cl 0.1484 0.1585 'International Tables Vol C Tables 4.2.6.8 and 6.1.1.4'

loop_
_geom_angle_atom_site_label_1
_geom_angle_atom_site_label_2
_geom_angle_atom_site_label_3
_geom_angle_site_symmetry_1
_geom_angle_site_symmetry_3
_geom_angle
_geom_angle_publ_flag
N1 C1 C2 . . 118.08(18) ?
N1 C1 C6 . . 122.72(18) ?
C2 C1 C6 . . 119.20(18) ?
C3 C2 C1 . . 121.0(2) ?
C3 C2 H2 . . 119.5 ?
C1 C2 H2 . . 119.5 ?
C2 C3 C4 . . 119.4(2) ?
C2 C3 H3 . . 120.3 ?
C4 C3 H3 . . 120.3 ?
C5 C4 C3 . . 121.83(19) ?
C5 C4 Cl2 . . 119.76(16) ?
C3 C4 Cl2 . . 118.41(16) ?
C4 C5 C6 . . 119.80(18) ?
C4 C5 H5 . . 120.1 ?
C6 C5 H5 . . 120.1 ?
C1 C6 C5 . . 118.68(18) ?
C1 C6 C7 . . 118.34(18) ?
C5 C6 C7 . . 122.98(18) ?
C8 C7 C6 . . 118.72(17) ?
C8 C7 C21 . . 121.44(18) ?
C6 C7 C21 . . 119.80(17) ?
C7 C8 C19 . . 118.02(18) ?
C7 C8 C9 . . 123.77(18) ?
C19 C8 C9 . . 118.14(18) ?
C8 C9 C10 . . 114.34(18) ?
C8 C9 H9A . . 108.7 ?
C10 C9 H9A . . 108.7 ?
C8 C9 H9B . . 108.7 ?
C10 C9 H9B . . 108.7 ?
H9A C9 H9B . . 107.6 ?
C11 C10 C9 . . 109.85(18) ?
C11 C10 H10A . . 109.7 ?
C9 C10 H10A . . 109.7 ?
C11 C10 H10B . . 109.7 ?
C9 C10 H10B . . 109.7 ?
H10A C10 H10B . . 108.2 ?
C18 C11 C12 . . 106.56(18) ?
C18 C11 C10 . . 121.04(18) ?
C12 C11 C10 . . 132.23(19) ?
C13 C12 C17 . . 118.90(19) ?
C13 C12 C11 . . 134.2(2) ?
C17 C12 C11 . . 106.81(18) ?
C14 C13 C12 . . 118.4(2) ?
C14 C13 H13 . . 120.8 ?
C12 C13 H13 . . 120.8 ?
C13 C14 C15 . . 121.4(2) ?
C13 C14 H14 . . 119.3 ?
C15 C14 H14 . . 119.3 ?
C16 C15 C14 . . 122.7(2) ?
C16 C15 H15 . . 118.6 ?
C14 C15 H15 . . 118.6 ?
C15 C16 C17 . . 115.4(2) ?
C15 C16 C20 . . 123.0(2) ?
C17 C16 C20 . . 121.6(2) ?
N2 C17 C16 . . 128.9(2) ?
N2 C17 C12 . . 108.05(17) ?
C16 C17 C12 . . 123.0(2) ?
C11 C18 N2 . . 110.36(18) ?
C11 C18 C19 . . 123.91(18) ?
N2 C18 C19 . . 124.99(18) ?
N1 C19 C8 . . 125.10(18) ?
N1 C19 C18 . . 118.81(18) ?
C8 C19 C18 . . 116.00(18) ?
C16 C20 H20A . . 109.5 ?
C16 C20 H20B . . 109.5 ?
H20A C20 H20B . . 109.5 ?
C16 C20 H20C . . 109.5 ?
H20A C20 H20C . . 109.5 ?
H20B C20 H20C . . 109.5 ?
C26 C21 C22 . . 117.98(19) ?
C26 C21 C7 . . 121.54(19) ?
C22 C21 C7 . . 120.48(18) ?
C23 C22 C21 . . 121.5(2) ?
C23 C22 H22 . . 119.3 ?
C21 C22 H22 . . 119.3 ?
C24 C23 C22 . . 119.8(2) ?
C24 C23 H23 . . 120.1 ?
C22 C23 H23 . . 120.1 ?
C25 C24 C23 . . 119.5(2) ?
C25 C24 H24 . . 120.3 ?
C23 C24 H24 . . 120.3 ?
C24 C25 C26 . . 120.7(2) ?
C24 C25 H25 . . 119.6 ?
C26 C25 H25 . . 119.6 ?
C21 C26 C25 . . 120.5(2) ?
C21 C26 H26 . . 119.7 ?
C25 C26 H26 . . 119.7 ?
C19 N1 C1 . . 117.09(17) ?
C17 N2 C18 . . 108.15(17) ?
C17 N2 H2A . . 125.9 ?
C18 N2 H2A . . 125.9 ?

loop_
_geom_bond_atom_site_label_1
_geom_bond_atom_site_label_2
_geom_bond_site_symmetry_2
_geom_bond_distance
_geom_bond_publ_flag
C1 N1 . 1.369(2) ?
C1 C2 . 1.408(3) ?
C1 C6 . 1.415(3) ?
C2 C3 . 1.361(3) ?
C2 H2 . 0.9300 ?
C3 C4 . 1.394(3) ?
C3 H3 . 0.9300 ?
C4 C5 . 1.362(3) ?
C4 Cl2 . 1.742(2) ?
C5 C6 . 1.416(3) ?
C5 H5 . 0.9300 ?
C6 C7 . 1.428(3) ?
C7 C8 . 1.375(3) ?
C7 C21 . 1.495(3) ?
C8 C19 . 1.430(3) ?
C8 C9 . 1.509(3) ?
C9 C10 . 1.530(3) ?
C9 H9A . 0.9700 ?
C9 H9B . 0.9700 ?
C10 C11 . 1.492(3) ?
C10 H10A . 0.9700 ?
C10 H10B . 0.9700 ?
C11 C18 . 1.364(3) ?
C11 C12 . 1.432(3) ?
C12 C13 . 1.400(3) ?
C12 C17 . 1.410(3) ?
C13 C14 . 1.369(3) ?
C13 H13 . 0.9300 ?
C14 C15 . 1.393(3) ?
C14 H14 . 0.9300 ?
C15 C16 . 1.378(3) ?
C15 H15 . 0.9300 ?
C16 C17 . 1.400(3) ?
C16 C20 . 1.499(3) ?
C17 N2 . 1.375(2) ?
C18 N2 . 1.378(2) ?
C18 C19 . 1.450(3) ?
C19 N1 . 1.315(2) ?
C20 H20A . 0.9600 ?
C20 H20B . 0.9600 ?
C20 H20C . 0.9600 ?
C21 C26 . 1.368(3) ?
C21 C22 . 1.377(3) ?
C22 C23 . 1.375(3) ?
C22 H22 . 0.9300 ?
C23 C24 . 1.368(3) ?
C23 H23 . 0.9300 ?
C24 C25 . 1.355(3) ?
C24 H24 . 0.9300 ?
C25 C26 . 1.388(3) ?
C25 H25 . 0.9300 ?
C26 H26 . 0.9300 ?
N2 H2A . 0.8600 ?

loop_
_geom_hbond_atom_site_label_D
_geom_hbond_atom_site_label_H
_geom_hbond_atom_site_label_A
_geom_hbond_site_symmetry_A
_geom_hbond_distance_DH
_geom_hbond_distance_HA
_geom_hbond_distance_DA
_geom_hbond_angle_DHA
C10 H10B Cg1 2_777 0.97 2.96 3.848(3) 152
C26 H26 Cg2 2_777 0.93 2.51 3.391(3) 158

loop_
_geom_torsion_atom_site_label_1
_geom_torsion_atom_site_label_2
_geom_torsion_atom_site_label_3
_geom_torsion_atom_site_label_4
_geom_torsion_site_symmetry_1
_geom_torsion_site_symmetry_2
_geom_torsion_site_symmetry_3
_geom_torsion_site_symmetry_4
_geom_torsion
_geom_torsion_publ_flag
N1 C1 C2 C3 . . . . 179.8(2) ?
C6 C1 C2 C3 . . . . 0.5(3) ?
C1 C2 C3 C4 . . . . -0.2(3) ?
C2 C3 C4 C5 . . . . -0.3(3) ?
C2 C3 C4 Cl2 . . . . 179.24(18) ?
C3 C4 C5 C6 . . . . 0.6(3) ?
Cl2 C4 C5 C6 . . . . -178.99(15) ?
N1 C1 C6 C5 . . . . -179.55(18) ?
C2 C1 C6 C5 . . . . -0.2(3) ?
N1 C1 C6 C7 . . . . 0.3(3) ?
C2 C1 C6 C7 . . . . 179.7(2) ?
C4 C5 C6 C1 . . . . -0.3(3) ?
C4 C5 C6 C7 . . . . 179.8(2) ?
C1 C6 C7 C8 . . . . -1.3(3) ?
C5 C6 C7 C8 . . . . 178.57(19) ?
C1 C6 C7 C21 . . . . 176.41(18) ?
C5 C6 C7 C21 . . . . -3.7(3) ?
C6 C7 C8 C19 . . . . 1.1(3) ?
C21 C7 C8 C19 . . . . -176.52(18) ?
C6 C7 C8 C9 . . . . 178.06(19) ?
C21 C7 C8 C9 . . . . 0.4(3) ?
C7 C8 C9 C10 . . . . 144.9(2) ?
C19 C8 C9 C10 . . . . -38.2(3) ?
C8 C9 C10 C11 . . . . 45.2(3) ?
C9 C10 C11 C18 . . . . -24.0(3) ?
C9 C10 C11 C12 . . . . 161.5(2) ?
C18 C11 C12 C13 . . . . -174.0(2) ?
C10 C11 C12 C13 . . . . 1.1(4) ?
C18 C11 C12 C17 . . . . 2.8(2) ?
C10 C11 C12 C17 . . . . 177.9(2) ?
C17 C12 C13 C14 . . . . 1.3(3) ?
C11 C12 C13 C14 . . . . 177.8(2) ?
C12 C13 C14 C15 . . . . 1.3(4) ?
C13 C14 C15 C16 . . . . -2.1(4) ?
C14 C15 C16 C17 . . . . 0.1(4) ?
C14 C15 C16 C20 . . . . -178.7(2) ?
C15 C16 C17 N2 . . . . -175.6(2) ?
C20 C16 C17 N2 . . . . 3.2(4) ?
C15 C16 C17 C12 . . . . 2.6(3) ?
C20 C16 C17 C12 . . . . -178.5(2) ?
C13 C12 C17 N2 . . . . 175.20(18) ?
C11 C12 C17 N2 . . . . -2.2(2) ?
C13 C12 C17 C16 . . . . -3.4(3) ?
C11 C12 C17 C16 . . . . 179.2(2) ?
C12 C11 C18 N2 . . . . -2.4(2) ?
C10 C11 C18 N2 . . . . -178.18(18) ?
C12 C11 C18 C19 . . . . 168.12(19) ?
C10 C11 C18 C19 . . . . -7.7(3) ?
C7 C8 C19 N1 . . . . 0.0(3) ?
C9 C8 C19 N1 . . . . -177.1(2) ?
C7 C8 C19 C18 . . . . -176.48(18) ?
C9 C8 C19 C18 . . . . 6.4(3) ?
C11 C18 C19 N1 . . . . -159.1(2) ?
N2 C18 C19 N1 . . . . 10.0(3) ?
C11 C18 C19 C8 . . . . 17.6(3) ?
N2 C18 C19 C8 . . . . -173.25(19) ?
C8 C7 C21 C26 . . . . -103.4(3) ?
C6 C7 C21 C26 . . . . 78.9(3) ?
C8 C7 C21 C22 . . . . 77.4(3) ?
C6 C7 C21 C22 . . . . -100.2(2) ?
C26 C21 C22 C23 . . . . -0.3(4) ?
C7 C21 C22 C23 . . . . 178.9(2) ?
C21 C22 C23 C24 . . . . 0.0(4) ?
C22 C23 C24 C25 . . . . 0.5(4) ?
C23 C24 C25 C26 . . . . -0.8(4) ?
C22 C21 C26 C25 . . . . 0.0(4) ?
C7 C21 C26 C25 . . . . -179.2(2) ?
C24 C25 C26 C21 . . . . 0.6(4) ?
C8 C19 N1 C1 . . . . -1.0(3) ?
C18 C19 N1 C1 . . . . 175.42(17) ?
C2 C1 N1 C19 . . . . -178.57(19) ?
C6 C1 N1 C19 . . . . 0.8(3) ?
C16 C17 N2 C18 . . . . 179.2(2) ?
C12 C17 N2 C18 . . . . 0.8(2) ?
C11 C18 N2 C17 . . . . 1.1(2) ?
C19 C18 N2 C17 . . . . -169.34(19) ?

loop_
_cod_related_entry_id
_cod_related_entry_database
_cod_related_entry_code
1 ChemSpider 24742171
